data_4078684
loop_
_publ_author_name
'Petrus, Rafa\/l'
'Sobota, Piotr'

_publ_section_title
;
 Zinc Complexes Supported by Maltolato Ligands: Synthesis, Structure,
 Solution Behavior, and Application in Ring-Opening Polymerization of
 Lactides
;
_journal_issue 13
_journal_name_full Organometallics
_journal_page_first 4755
_journal_paper_doi 10.1021/om300321h
_journal_volume 31
_journal_year 2012
_chemical_formula_moiety 'C32 H40 O14 Zn4, C7 H8'
_chemical_formula_sum 'C39 H48 O14 Zn4'
_chemical_formula_weight 1002.33
_chemical_name_systematic
; 
 ? 
;
_space_group_IT_number 2
_symmetry_cell_setting triclinic
_symmetry_space_group_name_Hall '-P 1'
_symmetry_space_group_name_H-M 'P -1'
_atom_sites_solution_hydrogens geom
_atom_sites_solution_primary direct
_atom_sites_solution_secondary difmap
_audit_creation_method SHELXL-97
_cell_angle_alpha 97.45(2)
_cell_angle_beta 102.25(2)
_cell_angle_gamma 105.67(2)
_cell_formula_units_Z 1
_cell_length_a 8.536(2)
_cell_length_b 10.173(2)
_cell_length_c 12.628(3)
_cell_measurement_reflns_used 11216
_cell_measurement_temperature 100(2)
_cell_measurement_theta_max 36.8220
_cell_measurement_theta_min 2.9567
_cell_volume 1011.2(4)
_computing_cell_refinement 'CrysAlis RED (Oxford Diffraction, 2007)'
_computing_data_collection 'CrysAlis CCD (Oxford Diffraction, 2007)'
_computing_data_reduction 'CrysAlis RED (Oxford Diffraction, 2007)'
_computing_molecular_graphics 'XP in SHELXTL (Sheldrick, 2008)'
_computing_publication_material 'SHELXL97 (Sheldrick, 2008)'
_computing_structure_refinement 'SHELXL97 (Sheldrick, 2008)'
_computing_structure_solution 'SHELXS97 (Sheldrick, 2008)'
_diffrn_ambient_temperature 100(2)
_diffrn_measured_fraction_theta_full 0.998
_diffrn_measured_fraction_theta_max 0.855
_diffrn_measurement_device_type 'KUMA KM4 CCD \k-geometry diffractometer'
_diffrn_measurement_method \w
_diffrn_radiation_monochromator graphite
_diffrn_radiation_source 'fine-focus sealed tube'
_diffrn_radiation_type MoK\a
_diffrn_radiation_wavelength 0.71073
_diffrn_reflns_av_R_equivalents 0.0214
_diffrn_reflns_av_sigmaI/netI 0.0343
_diffrn_reflns_limit_h_max 14
_diffrn_reflns_limit_h_min -13
_diffrn_reflns_limit_k_max 14
_diffrn_reflns_limit_k_min -17
_diffrn_reflns_limit_l_max 21
_diffrn_reflns_limit_l_min -21
_diffrn_reflns_number 20071
_diffrn_reflns_theta_full 26.00
_diffrn_reflns_theta_max 36.93
_diffrn_reflns_theta_min 2.96
_exptl_absorpt_coefficient_mu 2.410
_exptl_absorpt_correction_T_max 1.00000
_exptl_absorpt_correction_T_min 0.88954
_exptl_absorpt_correction_type multi-scan
_exptl_absorpt_process_details
;
CrysAlis RED (Oxford Diffraction, 2007)
;
_exptl_crystal_colour colourless
_exptl_crystal_density_diffrn 1.646
_exptl_crystal_density_method 'not measured'
_exptl_crystal_description plate
_exptl_crystal_F_000 514
_exptl_crystal_size_max 0.15
_exptl_crystal_size_mid 0.11
_exptl_crystal_size_min 0.05
_refine_diff_density_max 1.100
_refine_diff_density_min -0.404
_refine_diff_density_rms 0.105
_refine_ls_extinction_method none
_refine_ls_goodness_of_fit_ref 0.942
_refine_ls_hydrogen_treatment constr
_refine_ls_matrix_type full
_refine_ls_number_parameters 281
_refine_ls_number_reflns 8752
_refine_ls_number_restraints 0
_refine_ls_restrained_S_all 0.942
_refine_ls_R_factor_all 0.0501
_refine_ls_R_factor_gt 0.0326
_refine_ls_shift/su_max 0.002
_refine_ls_shift/su_mean 0.000
_refine_ls_structure_factor_coef Fsqd
_refine_ls_weighting_details 'calc w=1/[\s^2^(Fo^2^)+(0.0496P)^2^+0.0000P] where P=(Fo^2^+2Fc^2^)/3'
_refine_ls_weighting_scheme calc
_refine_ls_wR_factor_gt 0.0778
_refine_ls_wR_factor_ref 0.0817
_reflns_number_gt 6317
_reflns_number_total 8752
_reflns_threshold_expression >2sigma(I)
_cod_data_source_file om300321h_si_002.cif
_cod_data_source_block compound_4
_cod_original_sg_symbol_H-M 'P -1 '
_cod_database_code 4078684

loop_
_symmetry_equiv_pos_as_xyz
'x, y, z'
'-x, -y, -z'

loop_
_atom_site_label
_atom_site_type_symbol
_atom_site_fract_x
_atom_site_fract_y
_atom_site_fract_z
_atom_site_U_iso_or_equiv
_atom_site_adp_type
_atom_site_occupancy
_atom_site_symmetry_multiplicity
_atom_site_calc_flag
_atom_site_refinement_flags
_atom_site_disorder_assembly
_atom_site_disorder_group
Zn1 Zn 0.56797(2) 0.660605(16) 0.522287(13) 0.01827(4) Uani 1 1 d . . .
Zn2 Zn 0.41065(2) 0.494193(17) 0.275126(13) 0.01878(4) Uani 1 1 d . . .
O1 O 0.81477(14) 0.79375(11) 0.56301(9) 0.0240(2) Uani 1 1 d . . .
C1 C 0.88108(19) 0.79338(14) 0.48291(12) 0.0211(3) Uani 1 1 d . . .
C2 C 0.77886(18) 0.72030(14) 0.37269(12) 0.0195(2) Uani 1 1 d . . .
O2 O 0.61851(13) 0.65609(11) 0.36446(8) 0.02042(19) Uani 1 1 d . . .
C3 C 0.8528(2) 0.72404(16) 0.28679(13) 0.0244(3) Uani 1 1 d . . .
O3 O 1.02149(15) 0.79187(13) 0.30326(10) 0.0296(2) Uani 1 1 d . . .
C4 C 1.1164(2) 0.85801(17) 0.40507(15) 0.0293(3) Uani 1 1 d . . .
H4 H 1.2326 0.9040 0.4144 0.035 Uiso 1 1 calc R . .
C5 C 1.0549(2) 0.86214(16) 0.49414(14) 0.0262(3) Uani 1 1 d . . .
H5 H 1.1268 0.9107 0.5646 0.031 Uiso 1 1 calc R . .
C6 C 0.7715(2) 0.6594(2) 0.16897(14) 0.0342(4) Uani 1 1 d . . .
H6A H 0.8078 0.5781 0.1491 0.041 Uiso 1 1 calc R . .
H6B H 0.8042 0.7272 0.1229 0.041 Uiso 1 1 calc R . .
H6C H 0.6489 0.6301 0.1569 0.041 Uiso 1 1 calc R . .
C7 C 0.2878(2) 0.49341(17) 0.12282(12) 0.0260(3) Uani 1 1 d . . .
H7A H 0.3652 0.4925 0.0746 0.031 Uiso 1 1 calc R . .
H7B H 0.1935 0.4054 0.0965 0.031 Uiso 1 1 calc R . .
C8 C 0.2167(2) 0.6136(2) 0.10733(15) 0.0349(4) Uani 1 1 d . . .
H8A H 0.3088 0.7017 0.1299 0.042 Uiso 1 1 calc R . .
H8B H 0.1369 0.6147 0.1527 0.042 Uiso 1 1 calc R . .
H8C H 0.1585 0.6018 0.0293 0.042 Uiso 1 1 calc R . .
O9 O 0.35279(13) 0.50707(10) 0.42354(8) 0.01785(18) Uani 1 1 d . . .
C9 C 0.1947(2) 0.52262(16) 0.43565(13) 0.0242(3) Uani 1 1 d . . .
H9A H 0.2034 0.6227 0.4463 0.029 Uiso 1 1 calc R . .
H9B H 0.1718 0.4893 0.5027 0.029 Uiso 1 1 calc R . .
C10 C 0.0486(2) 0.44361(19) 0.33729(14) 0.0289(3) Uani 1 1 d . . .
H10A H 0.0652 0.4821 0.2718 0.035 Uiso 1 1 calc R . .
H10B H -0.0565 0.4525 0.3523 0.035 Uiso 1 1 calc R . .
H10C H 0.0425 0.3451 0.3240 0.035 Uiso 1 1 calc R . .
O11 O 0.48512(14) 0.83751(11) 0.53601(9) 0.0234(2) Uani 1 1 d . . .
C11 C 0.47375(18) 0.87634(14) 0.63206(12) 0.0192(2) Uani 1 1 d . . .
C12 C 0.48470(19) 0.78603(15) 0.71179(12) 0.0211(3) Uani 1 1 d . . .
O12 O 0.50932(15) 0.66642(11) 0.67650(8) 0.0230(2) Uani 1 1 d . . .
C13 C 0.4715(2) 0.82949(18) 0.81508(14) 0.0310(4) Uani 1 1 d . . .
O13 O 0.44459(18) 0.95456(13) 0.84493(10) 0.0349(3) Uani 1 1 d . . .
C14 C 0.4346(2) 1.03831(17) 0.77166(14) 0.0285(3) Uani 1 1 d . . .
H14 H 0.4156 1.1243 0.7938 0.034 Uiso 1 1 calc R . .
C15 C 0.4500(2) 1.00693(15) 0.66933(13) 0.0235(3) Uani 1 1 d . . .
H15 H 0.4452 1.0710 0.6212 0.028 Uiso 1 1 calc R . .
C16 C 0.4871(4) 0.7557(2) 0.90903(16) 0.0533(6) Uani 1 1 d . . .
H16A H 0.4329 0.6554 0.8816 0.080 Uiso 1 1 calc R . .
H16B H 0.4321 0.7897 0.9627 0.080 Uiso 1 1 calc R . .
H16C H 0.6065 0.7733 0.9449 0.080 Uiso 1 1 calc R . .
C17 C -0.0479(11) -0.0810(8) -0.1856(8) 0.0605(19) Uani 0.50 1 d P A -1
H17A H -0.1106 -0.0277 -0.2267 0.073 Uiso 0.50 1 calc PR A -1
H17B H -0.1154 -0.1794 -0.2033 0.073 Uiso 0.50 1 calc PR A -1
H17C H 0.0583 -0.0715 -0.2064 0.073 Uiso 0.50 1 calc PR A -1
C18 C -0.0127(5) -0.0283(4) -0.0682(2) 0.0383(8) Uani 0.50 1 d PG A -1
C19 C 0.0892(4) -0.0778(3) 0.0075(3) 0.0434(14) Uani 0.50 1 d PG A -1
H19 H 0.1381 -0.1453 -0.0178 0.052 Uiso 0.50 1 calc PR A -1
C20 C 0.1196(4) -0.0284(4) 0.1202(3) 0.0425(9) Uani 0.50 1 d PG A -1
H20 H 0.1893 -0.0622 0.1720 0.051 Uiso 0.50 1 calc PR A -1
C21 C 0.0481(5) 0.0704(4) 0.1572(2) 0.056(2) Uani 0.50 1 d PG A -1
H21 H 0.0689 0.1041 0.2342 0.067 Uiso 0.50 1 calc PR A -1
C22 C -0.0538(4) 0.1199(3) 0.0815(3) 0.0498(11) Uani 0.50 1 d PG A -1
H22 H -0.1026 0.1874 0.1068 0.060 Uiso 0.50 1 calc PR A -1
C23 C -0.0842(4) 0.0706(3) -0.0312(3) 0.0449(15) Uani 0.50 1 d PG A -1
H23 H -0.1538 0.1044 -0.0829 0.054 Uiso 0.50 1 calc PR A -1

loop_
_atom_site_aniso_label
_atom_site_aniso_U_11
_atom_site_aniso_U_22
_atom_site_aniso_U_33
_atom_site_aniso_U_23
_atom_site_aniso_U_13
_atom_site_aniso_U_12
Zn1 0.02558(9) 0.01591(7) 0.01503(8) 0.00382(6) 0.00842(6) 0.00634(6)
Zn2 0.02401(9) 0.01930(8) 0.01394(8) 0.00423(6) 0.00610(6) 0.00678(6)
O1 0.0276(5) 0.0218(5) 0.0198(5) 0.0027(4) 0.0066(4) 0.0034(4)
C1 0.0245(7) 0.0157(6) 0.0244(7) 0.0064(5) 0.0069(5) 0.0067(5)
C2 0.0223(6) 0.0172(6) 0.0212(6) 0.0061(5) 0.0076(5) 0.0069(5)
O2 0.0212(5) 0.0212(5) 0.0176(5) 0.0031(4) 0.0078(4) 0.0026(4)
C3 0.0258(7) 0.0264(7) 0.0242(7) 0.0077(6) 0.0108(6) 0.0087(6)
O3 0.0253(6) 0.0344(6) 0.0328(6) 0.0106(5) 0.0144(5) 0.0078(5)
C4 0.0228(7) 0.0271(7) 0.0392(9) 0.0109(7) 0.0089(7) 0.0070(6)
C5 0.0243(7) 0.0222(7) 0.0293(8) 0.0054(6) 0.0027(6) 0.0057(5)
C6 0.0328(9) 0.0480(10) 0.0234(8) 0.0062(7) 0.0132(7) 0.0106(8)
C7 0.0305(8) 0.0284(7) 0.0171(6) 0.0043(5) 0.0041(5) 0.0070(6)
C8 0.0369(9) 0.0389(9) 0.0306(9) 0.0154(7) 0.0065(7) 0.0120(7)
O9 0.0213(5) 0.0186(4) 0.0158(4) 0.0038(3) 0.0078(4) 0.0073(4)
C9 0.0273(7) 0.0235(7) 0.0271(7) 0.0056(6) 0.0133(6) 0.0115(6)
C10 0.0247(8) 0.0361(9) 0.0300(8) 0.0101(7) 0.0103(6) 0.0122(6)
O11 0.0339(6) 0.0206(5) 0.0191(5) 0.0059(4) 0.0100(4) 0.0107(4)
C11 0.0202(6) 0.0175(6) 0.0198(6) 0.0033(5) 0.0062(5) 0.0053(5)
C12 0.0283(7) 0.0187(6) 0.0189(6) 0.0037(5) 0.0095(5) 0.0088(5)
O12 0.0382(6) 0.0198(5) 0.0181(5) 0.0059(4) 0.0130(4) 0.0148(4)
C13 0.0525(11) 0.0271(8) 0.0232(7) 0.0068(6) 0.0170(7) 0.0215(7)
O13 0.0603(8) 0.0305(6) 0.0238(6) 0.0039(5) 0.0167(6) 0.0261(6)
C14 0.0398(9) 0.0217(7) 0.0263(8) 0.0020(6) 0.0083(6) 0.0149(6)
C15 0.0280(7) 0.0184(6) 0.0242(7) 0.0036(5) 0.0055(6) 0.0084(5)
C16 0.110(2) 0.0476(12) 0.0283(9) 0.0177(9) 0.0371(12) 0.0481(13)
C17 0.080(5) 0.040(3) 0.050(3) 0.008(2) 0.002(3) 0.013(3)
C18 0.054(2) 0.0277(16) 0.0259(17) 0.0022(14) 0.0110(16) 0.0011(15)
C19 0.054(4) 0.028(3) 0.044(3) 0.006(2) 0.011(2) 0.008(2)
C20 0.039(2) 0.043(2) 0.041(2) 0.0117(18) 0.0051(17) 0.0071(17)
C21 0.056(4) 0.048(4) 0.049(4) 0.011(3) 0.012(3) -0.007(3)
C22 0.049(2) 0.039(2) 0.055(3) -0.006(2) 0.007(2) 0.0151(19)
C23 0.043(3) 0.047(3) 0.052(3) 0.018(2) 0.006(2) 0.027(3)

loop_
_atom_type_symbol
_atom_type_description
_atom_type_scat_dispersion_real
_atom_type_scat_dispersion_imag
_atom_type_scat_source
C C 0.0033 0.0016 'International Tables Vol C Tables 4.2.6.8 and 6.1.1.4'
H H 0.0000 0.0000 'International Tables Vol C Tables 4.2.6.8 and 6.1.1.4'
O O 0.0106 0.0060 'International Tables Vol C Tables 4.2.6.8 and 6.1.1.4'
Zn Zn 0.2839 1.4301 'International Tables Vol C Tables 4.2.6.8 and 6.1.1.4'

loop_
_geom_angle_atom_site_label_1
_geom_angle_atom_site_label_2
_geom_angle_atom_site_label_3
_geom_angle
_geom_angle_site_symmetry_1
_geom_angle_site_symmetry_3
O9 Zn1 O1 156.40(4) . .
O9 Zn1 O11 102.21(5) . .
O1 Zn1 O11 88.42(5) . .
O9 Zn1 O12 99.86(5) . .
O1 Zn1 O12 102.94(5) . .
O11 Zn1 O12 78.20(4) . .
O9 Zn1 O2 78.92(4) . .
O1 Zn1 O2 78.46(5) . .
O11 Zn1 O2 100.32(4) . .
O12 Zn1 O2 177.88(4) . .
O9 Zn1 O9 85.93(5) . 2_666
O1 Zn1 O9 92.52(5) . 2_666
O11 Zn1 O9 156.66(4) . 2_666
O12 Zn1 O9 78.87(4) . 2_666
O2 Zn1 O9 102.72(4) . 2_666
O9 Zn1 Zn1 43.63(3) . 2_666
O1 Zn1 Zn1 130.44(4) . 2_666
O11 Zn1 Zn1 141.06(3) . 2_666
O12 Zn1 Zn1 88.97(4) . 2_666
O2 Zn1 Zn1 91.30(4) . 2_666
O9 Zn1 Zn1 42.30(3) 2_666 2_666
C7 Zn2 O9 133.99(6) . .
C7 Zn2 O12 125.03(6) . 2_666
O9 Zn2 O12 82.69(4) . 2_666
C7 Zn2 O2 122.43(6) . .
O9 Zn2 O2 81.69(5) . .
O12 Zn2 O2 98.13(5) 2_666 .
C1 O1 Zn1 113.08(10) . .
O1 C1 C5 123.11(15) . .
O1 C1 C2 119.81(13) . .
C5 C1 C2 117.08(14) . .
O2 C2 C3 125.27(14) . .
O2 C2 C1 116.02(12) . .
C3 C2 C1 118.70(14) . .
C2 O2 Zn2 144.57(9) . .
C2 O2 Zn1 111.57(9) . .
Zn2 O2 Zn1 98.55(5) . .
C2 C3 O3 121.33(15) . .
C2 C3 C6 127.31(15) . .
O3 C3 C6 111.36(13) . .
C4 O3 C3 120.05(13) . .
C5 C4 O3 123.04(15) . .
C5 C4 H4 118.5 . .
O3 C4 H4 118.5 . .
C4 C5 C1 119.78(15) . .
C4 C5 H5 120.1 . .
C1 C5 H5 120.1 . .
C3 C6 H6A 109.5 . .
C3 C6 H6B 109.5 . .
H6A C6 H6B 109.5 . .
C3 C6 H6C 109.5 . .
H6A C6 H6C 109.5 . .
H6B C6 H6C 109.5 . .
C8 C7 Zn2 116.82(12) . .
C8 C7 H7A 108.1 . .
Zn2 C7 H7A 108.1 . .
C8 C7 H7B 108.1 . .
Zn2 C7 H7B 108.1 . .
H7A C7 H7B 107.3 . .
C7 C8 H8A 109.5 . .
C7 C8 H8B 109.5 . .
H8A C8 H8B 109.5 . .
C7 C8 H8C 109.5 . .
H8A C8 H8C 109.5 . .
H8B C8 H8C 109.5 . .
C9 O9 Zn2 122.12(9) . .
C9 O9 Zn1 115.92(9) . .
Zn2 O9 Zn1 100.57(5) . .
C9 O9 Zn1 119.99(9) . 2_666
Zn2 O9 Zn1 98.99(4) . 2_666
Zn1 O9 Zn1 94.07(4) . 2_666
O9 C9 C10 113.08(12) . .
O9 C9 H9A 109.0 . .
C10 C9 H9A 109.0 . .
O9 C9 H9B 109.0 . .
C10 C9 H9B 109.0 . .
H9A C9 H9B 107.8 . .
C9 C10 H10A 109.5 . .
C9 C10 H10B 109.5 . .
H10A C10 H10B 109.5 . .
C9 C10 H10C 109.5 . .
H10A C10 H10C 109.5 . .
H10B C10 H10C 109.5 . .
C11 O11 Zn1 112.33(9) . .
O11 C11 C15 123.73(13) . .
O11 C11 C12 119.65(12) . .
C15 C11 C12 116.62(13) . .
O12 C12 C13 125.30(13) . .
O12 C12 C11 115.87(12) . .
C13 C12 C11 118.83(13) . .
C12 O12 Zn2 144.64(9) . 2_666
C12 O12 Zn1 111.74(9) . .
Zn2 O12 Zn1 99.46(5) 2_666 .
C12 C13 O13 121.75(14) . .
C12 C13 C16 126.87(15) . .
O13 C13 C16 111.36(14) . .
C14 O13 C13 119.61(13) . .
C15 C14 O13 123.31(14) . .
C15 C14 H14 118.3 . .
O13 C14 H14 118.3 . .
C14 C15 C11 119.84(14) . .
C14 C15 H15 120.1 . .
C11 C15 H15 120.1 . .
C13 C16 H16A 109.5 . .
C13 C16 H16B 109.5 . .
H16A C16 H16B 109.5 . .
C13 C16 H16C 109.5 . .
H16A C16 H16C 109.5 . .
H16B C16 H16C 109.5 . .
C18 C17 H17A 109.5 . .
C18 C17 H17B 109.5 . .
H17A C17 H17B 109.5 . .
C18 C17 H17C 109.5 . .
H17A C17 H17C 109.5 . .
H17B C17 H17C 109.5 . .
C19 C18 C23 120.0 . .
C19 C18 C17 120.5(4) . .
C23 C18 C17 119.5(4) . .
C18 C19 C20 120.0 . .
C18 C19 H19 120.0 . .
C20 C19 H19 120.0 . .
C21 C20 C19 120.0 . .
C21 C20 H20 120.0 . .
C19 C20 H20 120.0 . .
C20 C21 C22 120.0 . .
C20 C21 H21 120.0 . .
C22 C21 H21 120.0 . .
C21 C22 C23 120.0 . .
C21 C22 H22 120.0 . .
C23 C22 H22 120.0 . .
C22 C23 C18 120.0 . .
C22 C23 H23 120.0 . .
C18 C23 H23 120.0 . .

loop_
_geom_bond_atom_site_label_1
_geom_bond_atom_site_label_2
_geom_bond_distance
_geom_bond_site_symmetry_2
Zn1 O9 2.0837(13) .
Zn1 O1 2.0869(13) .
Zn1 O11 2.1041(11) .
Zn1 O12 2.1087(11) .
Zn1 O2 2.1241(11) .
Zn1 O9 2.1365(11) 2_666
Zn1 Zn1 3.0885(8) 2_666
Zn2 C7 1.9834(16) .
Zn2 O9 2.0341(10) .
Zn2 O12 2.0480(11) 2_666
Zn2 O2 2.0551(12) .
O1 C1 1.2596(18) .
C1 C5 1.427(2) .
C1 C2 1.455(2) .
C2 O2 1.3229(18) .
C2 C3 1.366(2) .
C3 O3 1.375(2) .
C3 C6 1.480(2) .
O3 C4 1.342(2) .
C4 C5 1.339(2) .
C4 H4 0.9500 .
C5 H5 0.9500 .
C6 H6A 0.9800 .
C6 H6B 0.9800 .
C6 H6C 0.9800 .
C7 C8 1.521(2) .
C7 H7A 0.9900 .
C7 H7B 0.9900 .
C8 H8A 0.9800 .
C8 H8B 0.9800 .
C8 H8C 0.9800 .
O9 C9 1.4373(18) .
O9 Zn1 2.1365(11) 2_666
C9 C10 1.512(2) .
C9 H9A 0.9900 .
C9 H9B 0.9900 .
C10 H10A 0.9800 .
C10 H10B 0.9800 .
C10 H10C 0.9800 .
O11 C11 1.2582(18) .
C11 C15 1.432(2) .
C11 C12 1.453(2) .
C12 O12 1.3269(17) .
C12 C13 1.360(2) .
O12 Zn2 2.0480(11) 2_666
C13 O13 1.3724(19) .
C13 C16 1.486(3) .
O13 C14 1.341(2) .
C14 C15 1.333(2) .
C14 H14 0.9500 .
C15 H15 0.9500 .
C16 H16A 0.9800 .
C16 H16B 0.9800 .
C16 H16C 0.9800 .
C17 C18 1.447(9) .
C17 H17A 0.9800 .
C17 H17B 0.9800 .
C17 H17C 0.9800 .
C18 C19 1.3900 .
C18 C23 1.3900 .
C19 C20 1.3900 .
C19 H19 0.9500 .
C20 C21 1.3900 .
C20 H20 0.9500 .
C21 C22 1.3900 .
C21 H21 0.9500 .
C22 C23 1.3900 .
C22 H22 0.9500 .
C23 H23 0.9500 .

loop_
_geom_hbond_atom_site_label_D
_geom_hbond_atom_site_label_H
_geom_hbond_atom_site_label_A
_geom_hbond_distance_DH
_geom_hbond_distance_HA
_geom_hbond_distance_DA
_geom_hbond_angle_DHA
_geom_hbond_site_symmetry_A
C10 H10C O1 0.98 2.50 3.234(2) 132.0 2_666
C15 H15 O11 0.95 2.42 3.276(2) 150.3 2_676
C21 H21 O1 0.95 2.51 3.445(3) 168.4 2_666

loop_
_geom_torsion_atom_site_label_1
_geom_torsion_atom_site_label_2
_geom_torsion_atom_site_label_3
_geom_torsion_atom_site_label_4
_geom_torsion
_geom_torsion_site_symmetry_1
_geom_torsion_site_symmetry_4
O9 Zn1 O1 C1 8.00(17) . .
O11 Zn1 O1 C1 -109.74(10) . .
O12 Zn1 O1 C1 172.75(10) . .
O2 Zn1 O1 C1 -8.87(10) . .
O9 Zn1 O1 C1 93.60(10) 2_666 .
Zn1 Zn1 O1 C1 72.88(11) 2_666 .
Zn1 O1 C1 C5 -171.82(11) . .
Zn1 O1 C1 C2 8.17(16) . .
O1 C1 C2 O2 -0.69(19) . .
C5 C1 C2 O2 179.31(12) . .
O1 C1 C2 C3 178.56(13) . .
C5 C1 C2 C3 -1.4(2) . .
C3 C2 O2 Zn2 27.6(3) . .
C1 C2 O2 Zn2 -153.22(12) . .
C3 C2 O2 Zn1 173.83(12) . .
C1 C2 O2 Zn1 -6.98(15) . .
C7 Zn2 O2 C2 -70.00(18) . .
O9 Zn2 O2 C2 152.38(16) . .
O12 Zn2 O2 C2 71.05(16) 2_666 .
C7 Zn2 O2 Zn1 141.51(6) . .
O9 Zn2 O2 Zn1 3.88(4) . .
O12 Zn2 O2 Zn1 -77.44(5) 2_666 .
O9 Zn1 O2 C2 -164.81(10) . .
O1 Zn1 O2 C2 8.39(9) . .
O11 Zn1 O2 C2 94.63(10) . .
O9 Zn1 O2 C2 -81.61(10) 2_666 .
Zn1 Zn1 O2 C2 -122.72(9) 2_666 .
O9 Zn1 O2 Zn2 -3.82(4) . .
O1 Zn1 O2 Zn2 169.38(5) . .
O11 Zn1 O2 Zn2 -104.39(5) . .
O9 Zn1 O2 Zn2 79.38(5) 2_666 .
Zn1 Zn1 O2 Zn2 38.26(4) 2_666 .
O2 C2 C3 O3 -179.05(13) . .
C1 C2 C3 O3 1.8(2) . .
O2 C2 C3 C6 0.3(3) . .
C1 C2 C3 C6 -178.85(15) . .
C2 C3 O3 C4 -1.0(2) . .
C6 C3 O3 C4 179.49(14) . .
C3 O3 C4 C5 -0.1(2) . .
O3 C4 C5 C1 0.3(2) . .
O1 C1 C5 C4 -179.59(15) . .
C2 C1 C5 C4 0.4(2) . .
O9 Zn2 C7 C8 53.76(16) . .
O12 Zn2 C7 C8 171.17(11) 2_666 .
O2 Zn2 C7 C8 -58.29(15) . .
C7 Zn2 O9 C9 -1.79(13) . .
O12 Zn2 O9 C9 -134.66(11) 2_666 .
O2 Zn2 O9 C9 125.96(11) . .
C7 Zn2 O9 Zn1 -131.73(7) . .
O12 Zn2 O9 Zn1 95.39(5) 2_666 .
O2 Zn2 O9 Zn1 -3.98(4) . .
C7 Zn2 O9 Zn1 132.37(7) . 2_666
O12 Zn2 O9 Zn1 -0.50(4) 2_666 2_666
O2 Zn2 O9 Zn1 -99.87(5) . 2_666
O1 Zn1 O9 C9 -146.74(11) . .
O11 Zn1 O9 C9 -31.60(10) . .
O12 Zn1 O9 C9 48.34(10) . .
O2 Zn1 O9 C9 -129.90(10) . .
O9 Zn1 O9 C9 126.28(10) 2_666 .
Zn1 Zn1 O9 C9 126.28(10) 2_666 .
O1 Zn1 O9 Zn2 -12.96(12) . .
O11 Zn1 O9 Zn2 102.18(5) . .
O12 Zn1 O9 Zn2 -177.88(4) . .
O2 Zn1 O9 Zn2 3.88(4) . .
O9 Zn1 O9 Zn2 -99.94(5) 2_666 .
Zn1 Zn1 O9 Zn2 -99.94(5) 2_666 .
O1 Zn1 O9 Zn1 86.98(10) . 2_666
O11 Zn1 O9 Zn1 -157.88(4) . 2_666
O12 Zn1 O9 Zn1 -77.94(4) . 2_666
O2 Zn1 O9 Zn1 103.82(4) . 2_666
O9 Zn1 O9 Zn1 0.0 2_666 2_666
Zn2 O9 C9 C10 35.98(16) . .
Zn1 O9 C9 C10 159.05(10) . .
Zn1 O9 C9 C10 -89.13(14) 2_666 .
O9 Zn1 O11 C11 110.47(10) . .
O1 Zn1 O11 C11 -90.79(11) . .
O12 Zn1 O11 C11 12.78(10) . .
O2 Zn1 O11 C11 -168.76(10) . .
O9 Zn1 O11 C11 1.93(17) 2_666 .
Zn1 Zn1 O11 C11 86.05(11) 2_666 .
Zn1 O11 C11 C15 168.35(12) . .
Zn1 O11 C11 C12 -11.70(17) . .
O11 C11 C12 O12 1.0(2) . .
C15 C11 C12 O12 -179.00(13) . .
O11 C11 C12 C13 -179.74(16) . .
C15 C11 C12 C13 0.2(2) . .
C13 C12 O12 Zn2 -18.9(3) . 2_666
C11 C12 O12 Zn2 160.31(12) . 2_666
C13 C12 O12 Zn1 -169.02(15) . .
C11 C12 O12 Zn1 10.14(16) . .
O9 Zn1 O12 C12 -112.66(10) . .
O1 Zn1 O12 C12 73.47(11) . .
O11 Zn1 O12 C12 -12.12(10) . .
O9 Zn1 O12 C12 163.52(11) 2_666 .
Zn1 Zn1 O12 C12 -155.11(10) 2_666 .
O9 Zn1 O12 Zn2 84.31(5) . 2_666
O1 Zn1 O12 Zn2 -89.56(5) . 2_666
O11 Zn1 O12 Zn2 -175.15(6) . 2_666
O9 Zn1 O12 Zn2 0.49(4) 2_666 2_666
Zn1 Zn1 O12 Zn2 41.86(4) 2_666 2_666
O12 C12 C13 O13 -179.46(16) . .
C11 C12 C13 O13 1.4(3) . .
O12 C12 C13 C16 2.1(3) . .
C11 C12 C13 C16 -177.0(2) . .
C12 C13 O13 C14 -1.5(3) . .
C16 C13 O13 C14 177.15(18) . .
C13 O13 C14 C15 -0.2(3) . .
O13 C14 C15 C11 1.8(3) . .
O11 C11 C15 C14 178.17(16) . .
C12 C11 C15 C14 -1.8(2) . .
C23 C18 C19 C20 0.0 . .
C17 C18 C19 C20 -178.8(6) . .
C18 C19 C20 C21 0.0 . .
C19 C20 C21 C22 0.0 . .
C20 C21 C22 C23 0.0 . .
C21 C22 C23 C18 0.0 . .
C19 C18 C23 C22 0.0 . .
C17 C18 C23 C22 178.8(6) . .
